data_7704991
loop_
_publ_author_name
'Samie, Ali'
'Salimi, Alireza'
'Garrison, Jered C.'

_publ_section_title
;
 Coordination chemistry of mercury(ii) halide complexes: a combined
 experimental, theoretical and (ICSD &amp; CSD) database study on the
 relationship between inorganic and organic units.
;
_journal_issue 34
_journal_name_full 'Dalton transactions (Cambridge, England : 2003)'
_journal_page_first 11859
_journal_page_last 11877
_journal_paper_doi 10.1039/d0dt01541e
_journal_volume 49
_journal_year 2020
_chemical_formula_sum 'C30 H20 Br2 Hg N4 O4'
_chemical_formula_weight 860.73
_space_group_crystal_system monoclinic
_space_group_IT_number 15
_space_group_name_Hall '-C 2yc'
_space_group_name_H-M_alt 'C 1 2/c 1'
_atom_sites_solution_hydrogens geom
_audit_creation_method SHELXL-2018/3
_audit_update_record
;
2020-07-13 deposited with the CCDC.	2020-07-31 downloaded from the CCDC.
;
_cell_angle_alpha 90
_cell_angle_beta 104.757(3)
_cell_angle_gamma 90
_cell_formula_units_Z 4
_cell_length_a 34.7132(10)
_cell_length_b 5.6591(2)
_cell_length_c 14.4049(6)
_cell_measurement_reflns_used 11314
_cell_measurement_temperature 100(2)
_cell_measurement_theta_max 75.4460
_cell_measurement_theta_min 5.2480
_cell_volume 2736.44(17)
_computing_cell_refinement
;
CrysAlisPro, Agilent Technologies,
Version 1.171.37.35 (release 13-08-2014 CrysAlis171 .NET)
(compiled Aug 13 2014,18:06:01)
;
_computing_data_collection
;
CrysAlisPro, Agilent Technologies,
Version 1.171.37.35 (release 13-08-2014 CrysAlis171 .NET)
(compiled Aug 13 2014,18:06:01)
;
_computing_data_reduction
;
CrysAlisPro, Agilent Technologies,
Version 1.171.37.35 (release 13-08-2014 CrysAlis171 .NET)
(compiled Aug 13 2014,18:06:01)
;
_computing_molecular_graphics 'ORTEP-3 for windows (Farrugia, 2012)'
_computing_publication_material 'WinGx (Farrugia, 2012)'
_computing_structure_refinement 'SHELXL-2018/3 (Sheldrick, 2018)'
_computing_structure_solution 'SHELXS-97 (Sheldrick, 2005)'
_diffrn_ambient_temperature 100(2)
_diffrn_detector 'CCD plate'
_diffrn_detector_area_resol_mean 8.2603
_diffrn_detector_type Onyx
_diffrn_measured_fraction_theta_full 1.000
_diffrn_measured_fraction_theta_max 0.986
_diffrn_measurement_device 'four-circle diffractometer'
_diffrn_measurement_device_type 'Xcalibur, Onyx, Ultra'
_diffrn_radiation_monochromator mirror
_diffrn_radiation_probe x-ray
_diffrn_radiation_type 'Cu K\a'
_diffrn_radiation_wavelength 1.54184
_diffrn_reflns_av_R_equivalents 0.0978
_diffrn_reflns_av_unetI/netI 0.0378
_diffrn_reflns_Laue_measured_fraction_full 1.000
_diffrn_reflns_Laue_measured_fraction_max 0.986
_diffrn_reflns_limit_h_max 42
_diffrn_reflns_limit_h_min -43
_diffrn_reflns_limit_k_max 7
_diffrn_reflns_limit_k_min -7
_diffrn_reflns_limit_l_max 15
_diffrn_reflns_limit_l_min -17
_diffrn_reflns_number 20329
_diffrn_reflns_point_group_measured_fraction_full 1.000
_diffrn_reflns_point_group_measured_fraction_max 0.986
_diffrn_reflns_theta_full 67.684
_diffrn_reflns_theta_max 76.176
_diffrn_reflns_theta_min 5.271
_diffrn_source 'sealed X-ray tube'
_diffrn_source_type 'Enhance Ultra (Cu) X-ray Source'
_exptl_absorpt_coefficient_mu 13.889
_exptl_absorpt_correction_T_max 0.2511
_exptl_absorpt_correction_T_min 0.1454
_exptl_absorpt_correction_type sphere
_exptl_absorpt_process_details
;
Interpolation using  Int.Tab. Vol. C (1992) p. 523,Tab. 6.3.3.3
for values of muR in the range 0-2.5, and Int.Tab. Vol.II (1959)
p.302; Table 5.3.6 B for muR in the range 2.6-10.0.
The interpolation procedure of C.W.Dwiggins Jr (Acta Cryst.(1975)
A31,146-148) is used with some modification.
;
_exptl_crystal_colour 'clear colourless'
_exptl_crystal_density_diffrn 2.089
_exptl_crystal_description needle
_exptl_crystal_F_000 1640
_exptl_crystal_size_max 0.1500
_exptl_crystal_size_mid 0.1500
_exptl_crystal_size_min 0.0200
_exptl_crystal_size_rad 0.1000
_refine_diff_density_max 2.985
_refine_diff_density_min -0.988
_refine_diff_density_rms 0.221
_refine_ls_extinction_method none
_refine_ls_goodness_of_fit_ref 1.054
_refine_ls_hydrogen_treatment constr
_refine_ls_matrix_type full
_refine_ls_number_parameters 186
_refine_ls_number_reflns 2817
_refine_ls_number_restraints 0
_refine_ls_restrained_S_all 1.054
_refine_ls_R_factor_all 0.0410
_refine_ls_R_factor_gt 0.0404
_refine_ls_shift/su_max 0.000
_refine_ls_shift/su_mean 0.000
_refine_ls_structure_factor_coef Fsqd
_refine_ls_weighting_details 'w=1/[\s^2^(Fo^2^)+(0.0790P)^2^+3.2420P] where P=(Fo^2^+2Fc^2^)/3'
_refine_ls_weighting_scheme calc
_refine_ls_wR_factor_gt 0.1039
_refine_ls_wR_factor_ref 0.1046
_reflns_Friedel_coverage 0.000
_reflns_number_gt 2777
_reflns_number_total 2817
_reflns_threshold_expression 'I > 2\s(I)'
_cod_data_source_file d0dt01541e2.cif
_cod_data_source_block shelx11
_cod_depositor_comments 'Adding full bibliography for 7704983--7704993.cif.'
_cod_original_sg_symbol_H-M 'C 2/c'
_cod_database_code 7704991
_shelx_shelxl_version_number 2018/3
_shelx_space_group_comment
;
The symmetry employed for this shelxl refinement is uniquely defined
by the following loop, which should always be used as a source of
symmetry information in preference to the above space-group names.
They are only intended as comments.
;
_exptl_absorpt_correction_t_ave 0.2242

loop_
_space_group_symop_operation_xyz
'x, y, z'
'-x, y, -z+1/2'
'x+1/2, y+1/2, z'
'-x+1/2, y+1/2, -z+1/2'
'-x, -y, -z'
'x, -y, z-1/2'
'-x+1/2, -y+1/2, -z'
'x+1/2, -y+1/2, z-1/2'

loop_
_atom_site_label
_atom_site_type_symbol
_atom_site_fract_x
_atom_site_fract_y
_atom_site_fract_z
_atom_site_U_iso_or_equiv
_atom_site_adp_type
_atom_site_occupancy
_atom_site_site_symmetry_order
_atom_site_calc_flag
_atom_site_refinement_flags_posn
_atom_site_refinement_flags_adp
_atom_site_refinement_flags_occupancy
_atom_site_disorder_assembly
_atom_site_disorder_group
Hg1 Hg 0.000000 0.51887(4) 0.250000 0.02918(13) Uani 1 2 d S T P . .
Br1 Br -0.03274(2) 0.61553(8) 0.08154(3) 0.03488(15) Uani 1 1 d . . . . .
O2B O 0.12616(13) -0.0062(5) 0.4697(3) 0.0351(8) Uani 1 1 d . . . . .
O1 O 0.14260(10) -0.3427(6) 0.4044(2) 0.0424(7) Uani 1 1 d . . . . .
N2 N 0.09391(10) -0.1960(7) 0.2276(3) 0.0328(7) Uani 1 1 d . . . . .
N1 N 0.04746(9) 0.2073(7) 0.2305(2) 0.0318(7) Uani 1 1 d . . . . .
C5 C 0.18132(12) -0.1527(8) 0.7569(3) 0.0307(8) Uani 1 1 d . . . . .
C13 C 0.07505(13) 0.1366(8) 0.3081(3) 0.0329(8) Uani 1 1 d . . . . .
H13 H 0.079666 0.227968 0.365167 0.040 Uiso 1 1 calc R U . . .
C14 C 0.04373(13) 0.0812(9) 0.1506(3) 0.0339(8) Uani 1 1 d . . . . .
H14 H 0.024590 0.126543 0.093669 0.041 Uiso 1 1 calc R U . . .
C12 C 0.09721(13) -0.0681(9) 0.3072(3) 0.0297(8) Uani 1 1 d . . . . .
C15 C 0.06757(13) -0.1169(8) 0.1495(3) 0.0350(9) Uani 1 1 d . . . . .
H15 H 0.064920 -0.198829 0.090639 0.042 Uiso 1 1 calc R U . . .
C11 C 0.12511(12) -0.1598(8) 0.3976(3) 0.0323(8) Uani 1 1 d . . . . .
C1 C 0.17298(12) 0.0917(8) 0.6134(3) 0.0316(8) Uani 1 1 d . . . . .
H1 H 0.179159 0.228770 0.581996 0.038 Uiso 1 1 calc R U . . .
C10 C 0.19174(13) 0.0531(8) 0.7129(3) 0.0299(8) Uani 1 1 d . . . . .
C2 C 0.14665(13) -0.0663(9) 0.5648(3) 0.0326(9) Uani 1 1 d . . . . .
C6 C 0.19957(12) -0.1931(8) 0.8567(3) 0.0350(8) Uani 1 1 d . . . . .
H6 H 0.193018 -0.330382 0.887484 0.042 Uiso 1 1 calc R U . . .
C3 C 0.13645(12) -0.2748(8) 0.6074(3) 0.0355(9) Uani 1 1 d . . . . .
H3 H 0.118130 -0.384647 0.570407 0.043 Uiso 1 1 calc R U . . .
C9 C 0.21972(12) 0.2143(8) 0.7680(3) 0.0347(8) Uani 1 1 d . . . . .
H9 H 0.226697 0.353127 0.739006 0.042 Uiso 1 1 calc R U . . .
C4 C 0.15338(12) -0.3157(7) 0.7027(3) 0.0342(8) Uani 1 1 d . . . . .
H4 H 0.146431 -0.453181 0.732664 0.041 Uiso 1 1 calc R U . . .
C7 C 0.22624(17) -0.0349(9) 0.9072(4) 0.0374(10) Uani 1 1 d . . . . .
H7 H 0.238092 -0.062217 0.973430 0.045 Uiso 1 1 calc R U . . .
C8 C 0.23663(13) 0.1697(8) 0.8629(3) 0.0375(9) Uani 1 1 d . . . . .
H8 H 0.255549 0.277314 0.899342 0.045 Uiso 1 1 calc R U . . .

loop_
_atom_site_aniso_label
_atom_site_aniso_U_11
_atom_site_aniso_U_22
_atom_site_aniso_U_33
_atom_site_aniso_U_23
_atom_site_aniso_U_13
_atom_site_aniso_U_12
Hg1 0.02749(17) 0.02692(18) 0.03110(19) 0.000 0.00373(11) 0.000
Br1 0.0329(2) 0.0370(3) 0.0328(3) 0.00562(17) 0.00476(17) 0.00214(17)
O2B 0.0348(19) 0.0294(19) 0.035(2) -0.0007(11) -0.0016(16) 0.0043(10)
O1 0.0440(15) 0.0355(17) 0.0455(17) 0.0007(14) 0.0072(13) 0.0161(13)
N2 0.0323(15) 0.0272(17) 0.0401(18) -0.0042(14) 0.0116(13) -0.0036(13)
N1 0.0290(14) 0.0304(17) 0.0345(16) 0.0016(14) 0.0054(12) -0.0005(13)
C5 0.0285(17) 0.0232(19) 0.040(2) 0.0015(16) 0.0084(15) 0.0031(15)
C13 0.0325(18) 0.030(2) 0.035(2) -0.0011(16) 0.0062(15) 0.0032(16)
C14 0.035(2) 0.034(2) 0.032(2) 0.0010(18) 0.0072(16) 0.0003(19)
C12 0.0271(19) 0.028(2) 0.034(2) 0.0019(18) 0.0067(15) -0.0006(18)
C15 0.0345(19) 0.032(2) 0.039(2) -0.0037(18) 0.0096(16) -0.0024(17)
C11 0.0295(18) 0.027(2) 0.038(2) -0.0034(16) 0.0046(15) -0.0016(15)
C1 0.0318(18) 0.023(2) 0.041(2) 0.0040(17) 0.0112(16) 0.0040(16)
C10 0.0281(19) 0.0208(17) 0.042(2) 0.0006(18) 0.0118(17) 0.0024(16)
C2 0.030(2) 0.031(2) 0.035(2) 0.0014(19) 0.0058(16) 0.0059(19)
C6 0.038(2) 0.029(2) 0.037(2) 0.0034(17) 0.0083(16) 0.0028(16)
C3 0.0318(17) 0.0248(19) 0.046(2) -0.0025(17) 0.0032(16) -0.0013(15)
C9 0.0367(18) 0.025(2) 0.042(2) 0.0007(17) 0.0092(16) -0.0001(16)
C4 0.0317(17) 0.0222(19) 0.049(2) 0.0037(17) 0.0103(16) -0.0012(15)
C7 0.041(3) 0.034(2) 0.034(2) -0.0021(18) 0.005(2) 0.0009(18)
C8 0.041(2) 0.030(2) 0.040(2) -0.0059(18) 0.0069(17) -0.0003(17)

loop_
_atom_type_symbol
_atom_type_description
_atom_type_scat_dispersion_real
_atom_type_scat_dispersion_imag
_atom_type_scat_source
C C 0.0180 0.0090 'International Tables Vol C Tables 4.2.6.8 and 6.1.1.4'
H H 0.0000 0.0000 'International Tables Vol C Tables 4.2.6.8 and 6.1.1.4'
Br Br -0.6760 1.2810 'International Tables Vol C Tables 4.2.6.8 and 6.1.1.4'
Hg Hg -4.2920 7.6850 'International Tables Vol C Tables 4.2.6.8 and 6.1.1.4'
N N 0.0310 0.0180 'International Tables Vol C Tables 4.2.6.8 and 6.1.1.4'
O O 0.0490 0.0320 'International Tables Vol C Tables 4.2.6.8 and 6.1.1.4'

loop_
_geom_angle_atom_site_label_1
_geom_angle_atom_site_label_2
_geom_angle_atom_site_label_3
_geom_angle
_geom_angle_site_symmetry_1
_geom_angle_site_symmetry_3
_geom_angle_publ_flag
Br1 Hg1 Br1 154.36(2) . 2 ?
Br1 Hg1 N1 96.70(8) . 2 ?
Br1 Hg1 N1 101.49(8) 2 2 ?
Br1 Hg1 N1 101.49(8) . . ?
Br1 Hg1 N1 96.70(8) 2 . ?
N1 Hg1 N1 89.26(16) 2 . ?
C11 O2B C2 119.9(4) . . ?
C15 N2 C12 115.7(4) . . ?
C14 N1 C13 117.0(4) . . ?
C14 N1 Hg1 124.0(3) . . ?
C13 N1 Hg1 118.3(3) . . ?
C10 C5 C4 120.4(4) . . ?
C10 C5 C6 118.8(4) . . ?
C4 C5 C6 120.9(4) . . ?
N1 C13 C12 121.5(4) . . ?
N1 C13 H13 119.3 . . ?
C12 C13 H13 119.3 . . ?
N1 C14 C15 120.9(4) . . ?
N1 C14 H14 119.6 . . ?
C15 C14 H14 119.6 . . ?
N2 C12 C13 122.1(4) . . ?
N2 C12 C11 116.9(4) . . ?
C13 C12 C11 121.0(4) . . ?
N2 C15 C14 122.8(4) . . ?
N2 C15 H15 118.6 . . ?
C14 C15 H15 118.6 . . ?
O1 C11 O2B 125.8(4) . . ?
O1 C11 C12 125.0(4) . . ?
O2B C11 C12 109.2(4) . . ?
C2 C1 C10 119.8(4) . . ?
C2 C1 H1 120.1 . . ?
C10 C1 H1 120.1 . . ?
C5 C10 C9 119.7(4) . . ?
C5 C10 C1 118.0(4) . . ?
C9 C10 C1 122.3(4) . . ?
C1 C2 O2B 117.0(4) . . ?
C1 C2 C3 122.8(4) . . ?
O2B C2 C3 120.0(4) . . ?
C7 C6 C5 119.9(4) . . ?
C7 C6 H6 120.0 . . ?
C5 C6 H6 120.0 . . ?
C4 C3 C2 119.0(4) . . ?
C4 C3 H3 120.5 . . ?
C2 C3 H3 120.5 . . ?
C8 C9 C10 120.0(4) . . ?
C8 C9 H9 120.0 . . ?
C10 C9 H9 120.0 . . ?
C3 C4 C5 120.0(4) . . ?
C3 C4 H4 120.0 . . ?
C5 C4 H4 120.0 . . ?
C6 C7 C8 121.0(5) . . ?
C6 C7 H7 119.5 . . ?
C8 C7 H7 119.5 . . ?
C9 C8 C7 120.6(5) . . ?
C9 C8 H8 119.7 . . ?
C7 C8 H8 119.7 . . ?

loop_
_geom_bond_atom_site_label_1
_geom_bond_atom_site_label_2
_geom_bond_distance
_geom_bond_site_symmetry_2
_geom_bond_publ_flag
Hg1 Br1 2.4647(4) . ?
Hg1 Br1 2.4647(4) 2 ?
Hg1 N1 2.477(3) 2 ?
Hg1 N1 2.477(3) . ?
O2B C11 1.347(6) . ?
O2B C2 1.415(6) . ?
O1 C11 1.191(6) . ?
N2 C15 1.333(6) . ?
N2 C12 1.336(6) . ?
N1 C14 1.332(6) . ?
N1 C13 1.335(5) . ?
C5 C10 1.416(6) . ?
C5 C4 1.419(6) . ?
C5 C6 1.435(6) . ?
C13 C12 1.392(7) . ?
C13 H13 0.9500 . ?
C14 C15 1.396(7) . ?
C14 H14 0.9500 . ?
C12 C11 1.504(6) . ?
C15 H15 0.9500 . ?
C1 C2 1.341(7) . ?
C1 C10 1.432(7) . ?
C1 H1 0.9500 . ?
C10 C9 1.419(6) . ?
C2 C3 1.416(7) . ?
C6 C7 1.358(7) . ?
C6 H6 0.9500 . ?
C3 C4 1.369(6) . ?
C3 H3 0.9500 . ?
C9 C8 1.366(6) . ?
C9 H9 0.9500 . ?
C4 H4 0.9500 . ?
C7 C8 1.413(7) . ?
C7 H7 0.9500 . ?
C8 H8 0.9500 . ?
